data_4023426
loop_
_publ_author_name
'Carmen R. Alonso-Cruz'
'Alan R. Kennedy'
'Mar\'ia S. Rodr\'iguez'
'Ernesto Su\'arez'

_publ_section_title
;
 Synthesis of Polyhydroxylated 2H-Azirines and 2-Halo-2H-azirines
 from 3-Azido-2,3-dideoxyhexopyranoses by Alkoxyl Radical Fragmentation
;
_journal_name_full 'Journal of Organic Chemistry'
_journal_page_first 4116
_journal_page_last 4122
_journal_paper_doi 10.1021/jo800182y
_journal_volume 73
_journal_year 2008
_chemical_formula_sum 'C14 H25 N O4 Si'
_chemical_formula_weight 299.44
_chemical_name_systematic
;
 ?
;
_space_group_IT_number 5
_symmetry_cell_setting monoclinic
_symmetry_space_group_name_Hall 'C 2y'
_symmetry_space_group_name_H-M 'C 1 2 1'
_atom_sites_solution_hydrogens geom
_atom_sites_solution_primary direct
_atom_sites_solution_secondary difmap
_audit_creation_method SHELXL-97
_cell_angle_alpha 90.00
_cell_angle_beta 95.529(2)
_cell_angle_gamma 90.00
_cell_formula_units_Z 4
_cell_length_a 16.4478(8)
_cell_length_b 6.2864(3)
_cell_length_c 16.1368(8)
_cell_measurement_reflns_used 1738
_cell_measurement_temperature 123(2)
_cell_measurement_theta_max 26.02
_cell_measurement_theta_min 1.02
_cell_volume 1660.74(14)
_computing_data_collection 'Collect & Denzo'
_computing_structure_refinement 'SHELXL-97 (Sheldrick, 1997)'
_computing_structure_solution Shelxs
_diffrn_ambient_temperature 123(2)
_diffrn_measured_fraction_theta_full 0.997
_diffrn_measured_fraction_theta_max 0.997
_diffrn_measurement_device_type 'Nonius Kappa CCD'
_diffrn_measurement_method 'phi and omega scans'
_diffrn_radiation_monochromator graphite
_diffrn_radiation_source 'fine-focus sealed tube'
_diffrn_radiation_type MoK\a
_diffrn_radiation_wavelength 0.71073
_diffrn_reflns_av_R_equivalents 0.053
_diffrn_reflns_av_sigmaI/netI 0.0652
_diffrn_reflns_limit_h_max 20
_diffrn_reflns_limit_h_min -19
_diffrn_reflns_limit_k_max 7
_diffrn_reflns_limit_k_min -7
_diffrn_reflns_limit_l_max 19
_diffrn_reflns_limit_l_min -19
_diffrn_reflns_number 8917
_diffrn_reflns_theta_full 26.00
_diffrn_reflns_theta_max 26.00
_diffrn_reflns_theta_min 2.49
_diffrn_standards_decay_% 0
_diffrn_standards_number 0
_exptl_absorpt_coefficient_mu 0.153
_exptl_absorpt_correction_type none
_exptl_crystal_colour colourless
_exptl_crystal_density_diffrn 1.198
_exptl_crystal_density_method 'not measured'
_exptl_crystal_description plate
_exptl_crystal_F_000 648
_exptl_crystal_size_max 0.60
_exptl_crystal_size_mid 0.30
_exptl_crystal_size_min 0.02
_refine_diff_density_max 0.189
_refine_diff_density_min -0.205
_refine_diff_density_rms 0.044
_refine_ls_abs_structure_details 'Flack H D (1983), Acta Cryst. A39, 876-881'
_refine_ls_abs_structure_Flack 0.03(13)
_refine_ls_extinction_method none
_refine_ls_goodness_of_fit_ref 1.057
_refine_ls_hydrogen_treatment mixed
_refine_ls_matrix_type full
_refine_ls_number_parameters 200
_refine_ls_number_reflns 3245
_refine_ls_number_restraints 1
_refine_ls_restrained_S_all 1.057
_refine_ls_R_factor_all 0.0614
_refine_ls_R_factor_gt 0.0413
_refine_ls_shift/su_max 0.001
_refine_ls_shift/su_mean 0.000
_refine_ls_structure_factor_coef Fsqd
_refine_ls_weighting_details 'calc w=1/[\s^2^(Fo^2^)+(0.0147P)^2^+0.9860P] where P=(Fo^2^+2Fc^2^)/3'
_refine_ls_weighting_scheme calc
_refine_ls_wR_factor_gt 0.0734
_refine_ls_wR_factor_ref 0.0798
_reflns_number_gt 2690
_reflns_number_total 3245
_reflns_threshold_expression >2sigma(I)
_cod_data_source_file jo800182y-File001.cif
_cod_data_source_block 26
_cod_original_sg_symbol_H-M 'C 2'
_cod_database_code 4023426

loop_
_symmetry_equiv_pos_as_xyz
'x, y, z'
'-x, y, -z'
'x+1/2, y+1/2, z'
'-x+1/2, y+1/2, -z'

loop_
_atom_site_label
_atom_site_type_symbol
_atom_site_fract_x
_atom_site_fract_y
_atom_site_fract_z
_atom_site_U_iso_or_equiv
_atom_site_adp_type
_atom_site_occupancy
_atom_site_symmetry_multiplicity
_atom_site_calc_flag
_atom_site_refinement_flags
_atom_site_disorder_assembly
_atom_site_disorder_group
Si1 Si 0.83147(4) 0.82651(10) 0.22112(4) 0.02087(16) Uani 1 1 d . . .
O1 O 0.83172(9) 1.0817(2) 0.24325(10) 0.0241(4) Uani 1 1 d . . .
O2 O 0.88113(10) 0.7106(2) 0.30284(9) 0.0230(4) Uani 1 1 d . . .
O3 O 0.81222(9) 1.0504(2) 0.41919(10) 0.0237(4) Uani 1 1 d . . .
O4 O 0.83969(11) 1.3779(3) 0.47187(11) 0.0333(5) Uani 1 1 d . . .
N1 N 1.06706(13) 0.8816(3) 0.41796(13) 0.0354(6) Uani 1 1 d . . .
C1 C 0.89002(15) 1.1671(4) 0.30619(14) 0.0239(6) Uani 1 1 d . . .
H1A H 0.8764 1.3176 0.3163 0.029 Uiso 1 1 calc R . .
H1B H 0.9450 1.1632 0.2860 0.029 Uiso 1 1 calc R . .
C2 C 0.89190(14) 1.0451(4) 0.38724(14) 0.0220(5) Uani 1 1 d . . .
H2 H 0.9329 1.1124 0.4290 0.026 Uiso 1 1 calc R . .
C3 C 0.91378(13) 0.8100(4) 0.37821(13) 0.0213(5) Uani 1 1 d . . .
H3 H 0.8935 0.7306 0.4258 0.026 Uiso 1 1 calc R . .
C4 C 1.00477(14) 0.7890(4) 0.38433(13) 0.0249(6) Uani 1 1 d . . .
C5 C 1.07647(17) 0.6733(5) 0.36657(19) 0.0390(7) Uani 1 1 d . . .
C6 C 0.79584(17) 1.2265(4) 0.46141(15) 0.0282(6) Uani 1 1 d . . .
C7 C 0.72174(14) 0.7345(4) 0.20955(15) 0.0256(6) Uani 1 1 d . . .
C8 C 0.71249(15) 0.5126(4) 0.16966(17) 0.0327(7) Uani 1 1 d . . .
H8A H 0.6552 0.4679 0.1671 0.049 Uiso 1 1 calc R . .
H8B H 0.7467 0.4107 0.2032 0.049 Uiso 1 1 calc R . .
H8C H 0.7297 0.5177 0.1132 0.049 Uiso 1 1 calc R . .
C9 C 0.66751(15) 0.8931(4) 0.15730(17) 0.0380(7) Uani 1 1 d . . .
H9A H 0.6845 0.8992 0.1008 0.057 Uiso 1 1 calc R . .
H9B H 0.6729 1.0344 0.1829 0.057 Uiso 1 1 calc R . .
H9C H 0.6104 0.8469 0.1549 0.057 Uiso 1 1 calc R . .
C10 C 0.69238(16) 0.7202(5) 0.29727(16) 0.0355(7) Uani 1 1 d . . .
H10A H 0.6997 0.8583 0.3251 0.053 Uiso 1 1 calc R . .
H10B H 0.7243 0.6120 0.3298 0.053 Uiso 1 1 calc R . .
H10C H 0.6344 0.6810 0.2927 0.053 Uiso 1 1 calc R . .
C11 C 0.89301(14) 0.7752(4) 0.13014(14) 0.0252(6) Uani 1 1 d . . .
C12 C 0.97273(15) 0.9056(4) 0.14381(16) 0.0338(7) Uani 1 1 d . . .
H12A H 1.0071 0.8750 0.0989 0.051 Uiso 1 1 calc R . .
H12B H 1.0021 0.8668 0.1974 0.051 Uiso 1 1 calc R . .
H12C H 0.9596 1.0576 0.1437 0.051 Uiso 1 1 calc R . .
C13 C 0.91666(16) 0.5394(4) 0.12401(17) 0.0376(7) Uani 1 1 d . . .
H13A H 0.8671 0.4527 0.1152 0.056 Uiso 1 1 calc R . .
H13B H 0.9483 0.4955 0.1758 0.056 Uiso 1 1 calc R . .
H13C H 0.9497 0.5198 0.0772 0.056 Uiso 1 1 calc R . .
C14 C 0.84707(15) 0.8474(5) 0.04740(14) 0.0368(7) Uani 1 1 d . . .
H14A H 0.8824 0.8293 0.0023 0.055 Uiso 1 1 calc R . .
H14B H 0.8320 0.9976 0.0514 0.055 Uiso 1 1 calc R . .
H14C H 0.7976 0.7614 0.0357 0.055 Uiso 1 1 calc R . .
H5A H 1.0929(14) 0.537(4) 0.3977(16) 0.033(7) Uiso 1 1 d . . .
H5B H 1.0997(15) 0.699(4) 0.3152(17) 0.034(7) Uiso 1 1 d . . .
H6 H 0.7418(16) 1.210(4) 0.4825(14) 0.026(7) Uiso 1 1 d . . .

loop_
_atom_site_aniso_label
_atom_site_aniso_U_11
_atom_site_aniso_U_22
_atom_site_aniso_U_33
_atom_site_aniso_U_23
_atom_site_aniso_U_13
_atom_site_aniso_U_12
Si1 0.0200(3) 0.0199(3) 0.0225(3) 0.0006(3) 0.0009(3) 0.0008(3)
O1 0.0237(10) 0.0205(10) 0.0273(9) 0.0031(7) -0.0014(7) 0.0009(7)
O2 0.0281(9) 0.0189(9) 0.0211(9) -0.0020(7) -0.0027(7) 0.0016(7)
O3 0.0227(9) 0.0215(9) 0.0273(9) -0.0043(8) 0.0052(7) 0.0008(8)
O4 0.0420(11) 0.0214(11) 0.0377(10) -0.0078(8) 0.0089(8) -0.0048(8)
N1 0.0287(12) 0.0458(16) 0.0314(12) -0.0021(10) 0.0012(9) 0.0016(11)
C1 0.0263(14) 0.0185(13) 0.0261(13) -0.0007(10) -0.0008(11) -0.0009(11)
C2 0.0182(13) 0.0236(13) 0.0239(13) -0.0014(11) 0.0005(10) -0.0037(11)
C3 0.0223(12) 0.0226(12) 0.0190(11) -0.0015(12) 0.0015(9) -0.0004(12)
C4 0.0297(14) 0.0283(16) 0.0165(11) 0.0035(10) 0.0005(10) 0.0044(12)
C5 0.0343(17) 0.050(2) 0.0318(17) -0.0006(15) -0.0004(14) 0.0162(15)
C6 0.0316(16) 0.0257(15) 0.0279(14) 0.0006(12) 0.0063(12) 0.0031(13)
C7 0.0208(13) 0.0246(13) 0.0313(14) -0.0014(11) 0.0016(10) 0.0005(11)
C8 0.0243(14) 0.0307(17) 0.0424(17) -0.0077(13) -0.0012(12) -0.0056(12)
C9 0.0234(14) 0.0317(17) 0.0574(19) 0.0028(13) -0.0038(13) 0.0029(11)
C10 0.0251(14) 0.0393(16) 0.0433(16) -0.0054(14) 0.0103(12) -0.0069(13)
C11 0.0244(13) 0.0279(16) 0.0234(13) 0.0003(10) 0.0026(10) 0.0005(11)
C12 0.0273(14) 0.0441(18) 0.0311(14) 0.0013(12) 0.0090(11) -0.0020(12)
C13 0.0359(16) 0.0402(17) 0.0382(16) -0.0050(14) 0.0117(13) 0.0063(14)
C14 0.0379(15) 0.0471(18) 0.0253(13) 0.0018(14) 0.0016(11) -0.0018(15)

loop_
_atom_type_symbol
_atom_type_description
_atom_type_scat_dispersion_real
_atom_type_scat_dispersion_imag
_atom_type_scat_source
Si Si 0.0817 0.0704 'International Tables Vol C Tables 4.2.6.8 and 6.1.1.4'
O O 0.0106 0.0060 'International Tables Vol C Tables 4.2.6.8 and 6.1.1.4'
N N 0.0061 0.0033 'International Tables Vol C Tables 4.2.6.8 and 6.1.1.4'
C C 0.0033 0.0016 'International Tables Vol C Tables 4.2.6.8 and 6.1.1.4'
H H 0.0000 0.0000 'International Tables Vol C Tables 4.2.6.8 and 6.1.1.4'

loop_
_geom_angle_atom_site_label_1
_geom_angle_atom_site_label_2
_geom_angle_atom_site_label_3
_geom_angle
_geom_angle_site_symmetry_1
_geom_angle_site_symmetry_3
_geom_angle_publ_flag
O1 Si1 O2 105.45(9) . . ?
O1 Si1 C7 107.64(10) . . ?
O2 Si1 C7 109.77(10) . . ?
O1 Si1 C11 110.18(10) . . ?
O2 Si1 C11 106.51(9) . . ?
C7 Si1 C11 116.72(10) . . ?
C1 O1 Si1 120.48(14) . . ?
C3 O2 Si1 127.16(15) . . ?
C6 O3 C2 115.55(19) . . ?
C4 N1 C5 60.10(18) . . ?
O1 C1 C2 112.29(19) . . ?
O1 C1 H1A 109.1 . . ?
C2 C1 H1A 109.1 . . ?
O1 C1 H1B 109.1 . . ?
C2 C1 H1B 109.1 . . ?
H1A C1 H1B 107.9 . . ?
O3 C2 C1 110.52(19) . . ?
O3 C2 C3 106.50(18) . . ?
C1 C2 C3 113.09(19) . . ?
O3 C2 H2 108.9 . . ?
C1 C2 H2 108.9 . . ?
C3 C2 H2 108.9 . . ?
O2 C3 C4 108.04(17) . . ?
O2 C3 C2 115.57(19) . . ?
C4 C3 C2 108.8(2) . . ?
O2 C3 H3 108.1 . . ?
C4 C3 H3 108.1 . . ?
C2 C3 H3 108.1 . . ?
N1 C4 C5 70.7(2) . . ?
N1 C4 C3 139.2(2) . . ?
C5 C4 C3 150.0(2) . . ?
C4 C5 N1 49.20(15) . . ?
C4 C5 H5A 120.8(14) . . ?
N1 C5 H5A 118.7(14) . . ?
C4 C5 H5B 119.3(16) . . ?
N1 C5 H5B 112.6(17) . . ?
H5A C5 H5B 117(2) . . ?
O4 C6 O3 125.5(2) . . ?
O4 C6 H6 126.0(15) . . ?
O3 C6 H6 108.5(15) . . ?
C9 C7 C8 109.3(2) . . ?
C9 C7 C10 109.0(2) . . ?
C8 C7 C10 107.7(2) . . ?
C9 C7 Si1 110.79(17) . . ?
C8 C7 Si1 112.00(16) . . ?
C10 C7 Si1 107.96(16) . . ?
C7 C8 H8A 109.5 . . ?
C7 C8 H8B 109.5 . . ?
H8A C8 H8B 109.5 . . ?
C7 C8 H8C 109.5 . . ?
H8A C8 H8C 109.5 . . ?
H8B C8 H8C 109.5 . . ?
C7 C9 H9A 109.5 . . ?
C7 C9 H9B 109.5 . . ?
H9A C9 H9B 109.5 . . ?
C7 C9 H9C 109.5 . . ?
H9A C9 H9C 109.5 . . ?
H9B C9 H9C 109.5 . . ?
C7 C10 H10A 109.5 . . ?
C7 C10 H10B 109.5 . . ?
H10A C10 H10B 109.5 . . ?
C7 C10 H10C 109.5 . . ?
H10A C10 H10C 109.5 . . ?
H10B C10 H10C 109.5 . . ?
C14 C11 C13 109.5(2) . . ?
C14 C11 C12 107.9(2) . . ?
C13 C11 C12 107.7(2) . . ?
C14 C11 Si1 111.66(16) . . ?
C13 C11 Si1 111.85(16) . . ?
C12 C11 Si1 108.04(16) . . ?
C11 C12 H12A 109.5 . . ?
C11 C12 H12B 109.5 . . ?
H12A C12 H12B 109.5 . . ?
C11 C12 H12C 109.5 . . ?
H12A C12 H12C 109.5 . . ?
H12B C12 H12C 109.5 . . ?
C11 C13 H13A 109.5 . . ?
C11 C13 H13B 109.5 . . ?
H13A C13 H13B 109.5 . . ?
C11 C13 H13C 109.5 . . ?
H13A C13 H13C 109.5 . . ?
H13B C13 H13C 109.5 . . ?
C11 C14 H14A 109.5 . . ?
C11 C14 H14B 109.5 . . ?
H14A C14 H14B 109.5 . . ?
C11 C14 H14C 109.5 . . ?
H14A C14 H14C 109.5 . . ?
H14B C14 H14C 109.5 . . ?

loop_
_geom_bond_atom_site_label_1
_geom_bond_atom_site_label_2
_geom_bond_distance
_geom_bond_site_symmetry_2
_geom_bond_publ_flag
Si1 O1 1.6436(16) . ?
Si1 O2 1.6521(16) . ?
Si1 C7 1.887(2) . ?
Si1 C11 1.890(2) . ?
O1 C1 1.432(3) . ?
O2 C3 1.426(3) . ?
O3 C6 1.341(3) . ?
O3 C2 1.454(3) . ?
O4 C6 1.196(3) . ?
N1 C4 1.255(3) . ?
N1 C5 1.565(4) . ?
C1 C2 1.514(3) . ?
C1 H1A 0.9900 . ?
C1 H1B 0.9900 . ?
C2 C3 1.531(4) . ?
C2 H2 1.0000 . ?
C3 C4 1.496(3) . ?
C3 H3 1.0000 . ?
C4 C5 1.438(4) . ?
C5 H5A 1.02(3) . ?
C5 H5B 0.96(3) . ?
C6 H6 0.99(3) . ?
C7 C9 1.535(3) . ?
C7 C8 1.538(3) . ?
C7 C10 1.542(3) . ?
C8 H8A 0.9800 . ?
C8 H8B 0.9800 . ?
C8 H8C 0.9800 . ?
C9 H9A 0.9800 . ?
C9 H9B 0.9800 . ?
C9 H9C 0.9800 . ?
C10 H10A 0.9800 . ?
C10 H10B 0.9800 . ?
C10 H10C 0.9800 . ?
C11 C14 1.538(3) . ?
C11 C13 1.538(3) . ?
C11 C12 1.544(3) . ?
C12 H12A 0.9800 . ?
C12 H12B 0.9800 . ?
C12 H12C 0.9800 . ?
C13 H13A 0.9800 . ?
C13 H13B 0.9800 . ?
C13 H13C 0.9800 . ?
C14 H14A 0.9800 . ?
C14 H14B 0.9800 . ?
C14 H14C 0.9800 . ?

loop_
_geom_torsion_atom_site_label_1
_geom_torsion_atom_site_label_2
_geom_torsion_atom_site_label_3
_geom_torsion_atom_site_label_4
_geom_torsion
_geom_torsion_site_symmetry_1
_geom_torsion_site_symmetry_2
_geom_torsion_site_symmetry_3
_geom_torsion_site_symmetry_4
_geom_torsion_publ_flag
O2 Si1 O1 C1 19.77(19) . . . . ?
C7 Si1 O1 C1 136.91(17) . . . . ?
C11 Si1 O1 C1 -94.80(18) . . . . ?
O1 Si1 O2 C3 2.7(2) . . . . ?
C7 Si1 O2 C3 -112.95(18) . . . . ?
C11 Si1 O2 C3 119.82(18) . . . . ?
Si1 O1 C1 C2 -51.2(2) . . . . ?
C6 O3 C2 C1 -81.9(2) . . . . ?
C6 O3 C2 C3 154.88(19) . . . . ?
O1 C1 C2 O3 -59.7(3) . . . . ?
O1 C1 C2 C3 59.6(3) . . . . ?
Si1 O2 C3 C4 -114.91(19) . . . . ?
Si1 O2 C3 C2 7.2(3) . . . . ?
O3 C2 C3 O2 84.1(2) . . . . ?
C1 C2 C3 O2 -37.5(3) . . . . ?
O3 C2 C3 C4 -154.17(16) . . . . ?
C1 C2 C3 C4 84.2(2) . . . . ?
C5 N1 C4 C3 177.4(4) . . . . ?
O2 C3 C4 N1 154.8(3) . . . . ?
C2 C3 C4 N1 28.7(4) . . . . ?
O2 C3 C4 C5 -30.1(5) . . . . ?
C2 C3 C4 C5 -156.2(4) . . . . ?
C3 C4 C5 N1 -176.6(5) . . . . ?
C2 O3 C6 O4 2.6(4) . . . . ?
O1 Si1 C7 C9 44.72(19) . . . . ?
O2 Si1 C7 C9 159.01(16) . . . . ?
C11 Si1 C7 C9 -79.71(19) . . . . ?
O1 Si1 C7 C8 167.03(16) . . . . ?
O2 Si1 C7 C8 -78.68(18) . . . . ?
C11 Si1 C7 C8 42.6(2) . . . . ?
O1 Si1 C7 C10 -74.56(19) . . . . ?
O2 Si1 C7 C10 39.7(2) . . . . ?
C11 Si1 C7 C10 161.01(17) . . . . ?
O1 Si1 C11 C14 -74.31(19) . . . . ?
O2 Si1 C11 C14 171.80(17) . . . . ?
C7 Si1 C11 C14 48.8(2) . . . . ?
O1 Si1 C11 C13 162.53(16) . . . . ?
O2 Si1 C11 C13 48.64(19) . . . . ?
C7 Si1 C11 C13 -74.3(2) . . . . ?
O1 Si1 C11 C12 44.16(19) . . . . ?
O2 Si1 C11 C12 -69.73(18) . . . . ?
C7 Si1 C11 C12 167.29(16) . . . . ?

loop_
_cod_related_entry_id
_cod_related_entry_database
_cod_related_entry_code
1 ChemSpider 21200307
